data_4104704
loop_
_publ_author_name
'L. Jonas L. H\"aller'
'Elena Mas-Marz\'a'
'Aitor Moreno'
'John P. Lowe'
'Stuart A. Macgregor'
'Mary F. Mahon'
'Paul S. Pregosin'
'Michael K. Whittlesey'

_publ_section_title
;
 Formation of [Ru(NHC)4(\h2-O2)H]+: An Unusual, High Frequency Hydride
 Chemical Shift and Facile, Reversible Coordination of O2
;
_journal_name_full 'Journal of the American Chemical Society'
_journal_page_first 9618
_journal_page_last 9619
_journal_paper_doi 10.1021/ja9039345
_journal_volume 131
_journal_year 2009
_chemical_formula_sum 'C76 H93 B F24 N8 Ru'
_chemical_formula_weight 1686.46
_chemical_name_systematic
;
 ?
;
_space_group_IT_number 14
_symmetry_cell_setting monoclinic
_symmetry_space_group_name_Hall '-P 2yab'
_symmetry_space_group_name_H-M 'P 1 21/a 1'
_atom_sites_solution_hydrogens geom
_atom_sites_solution_primary direct
_atom_sites_solution_secondary difmap
_audit_creation_method SHELXL-97
_cell_angle_alpha 90.00
_cell_angle_beta 104.358(1)
_cell_angle_gamma 90.00
_cell_formula_units_Z 4
_cell_length_a 19.3420(2)
_cell_length_b 21.1490(2)
_cell_length_c 20.2090(2)
_cell_measurement_reflns_used 204911
_cell_measurement_temperature 150(2)
_cell_measurement_theta_max 27.485
_cell_measurement_theta_min 2.910
_cell_volume 8008.56(14)
_computing_cell_refinement 'HKL Scalepack (Otwinowski & Minor 1997)'
_computing_data_collection 'Collect (Bruker AXS BV, 1997-2004)'
_computing_data_reduction 'Denzo & Scalepack (Otwinowski & Minor, 1997)'
_computing_molecular_graphics 'ORTEX (P.McArdle, 1995)'
_computing_publication_material 'SHELXL-97/2 (Sheldrick,1997)'
_computing_structure_refinement 'SHELXL-97 (Sheldrick, 1997)'
_computing_structure_solution 'SHELXS-97 (Sheldrick, 1990)'
_diffrn_ambient_temperature 150(2)
_diffrn_measured_fraction_theta_full 0.996
_diffrn_measured_fraction_theta_max 0.996
_diffrn_measurement_device_type '95mm CCD camera on \k-goniostat'
_diffrn_measurement_method CCD
_diffrn_radiation_monochromator graphite
_diffrn_radiation_source 'fine-focus sealed tube'
_diffrn_radiation_type MoK\a
_diffrn_radiation_wavelength 0.71073
_diffrn_reflns_av_R_equivalents 0.0703
_diffrn_reflns_av_sigmaI/netI 0.0454
_diffrn_reflns_limit_h_max 25
_diffrn_reflns_limit_h_min -25
_diffrn_reflns_limit_k_max 27
_diffrn_reflns_limit_k_min -27
_diffrn_reflns_limit_l_max 26
_diffrn_reflns_limit_l_min -26
_diffrn_reflns_number 141976
_diffrn_reflns_theta_full 27.49
_diffrn_reflns_theta_max 27.49
_diffrn_reflns_theta_min 3.61
_exptl_absorpt_coefficient_mu 0.298
_exptl_absorpt_correction_T_max 0.99
_exptl_absorpt_correction_T_min 0.91
_exptl_absorpt_correction_type multi-scan
_exptl_absorpt_process_details
;
 ?
;
_exptl_crystal_colour Purple
_exptl_crystal_density_diffrn 1.399
_exptl_crystal_description Plate
_exptl_crystal_F_000 3480
_exptl_crystal_size_max 0.45
_exptl_crystal_size_mid 0.30
_exptl_crystal_size_min 0.06
_refine_diff_density_max 1.213
_refine_diff_density_min -0.684
_refine_diff_density_rms 0.071
_refine_ls_extinction_method none
_refine_ls_goodness_of_fit_ref 1.048
_refine_ls_hydrogen_treatment mixed
_refine_ls_matrix_type full
_refine_ls_number_parameters 1098
_refine_ls_number_reflns 18302
_refine_ls_number_restraints 122
_refine_ls_restrained_S_all 1.094
_refine_ls_R_factor_all 0.0825
_refine_ls_R_factor_gt 0.0533
_refine_ls_shift/su_max 0.002
_refine_ls_shift/su_mean 0.000
_refine_ls_structure_factor_coef Fsqd
_refine_ls_weighting_details 'calc w=1/[\s^2^(Fo^2^)+(0.0462P)^2^+13.4252P] where P=(Fo^2^+2Fc^2^)/3'
_refine_ls_weighting_scheme calc
_refine_ls_wR_factor_gt 0.1183
_refine_ls_wR_factor_ref 0.1355
_reflns_number_gt 13441
_reflns_number_total 18302
_reflns_threshold_expression >2sigma(I)
_cod_data_source_file ja9039345_si_002_1.cif
_cod_data_source_block cpd1_k08mkw9
_cod_database_code 4104704

loop_
_symmetry_equiv_pos_as_xyz
'x, y, z'
'-x+1/2, y+1/2, -z'
'-x, -y, -z'
'x-1/2, -y-1/2, z'

loop_
_atom_site_label
_atom_site_type_symbol
_atom_site_fract_x
_atom_site_fract_y
_atom_site_fract_z
_atom_site_U_iso_or_equiv
_atom_site_adp_type
_atom_site_occupancy
_atom_site_symmetry_multiplicity
_atom_site_calc_flag
_atom_site_refinement_flags
_atom_site_disorder_assembly
_atom_site_disorder_group
Ru1 Ru 0.519452(11) 0.681111(11) 0.256604(11) 0.02164(7) Uani 1 1 d D . .
F1 F 0.2958(4) 0.1173(3) 0.0291(6) 0.092(3) Uani 0.50 1 d PD A 1
F2 F 0.2976(4) 0.0381(4) 0.0917(4) 0.081(2) Uani 0.50 1 d PD A 1
F3 F 0.3330(8) 0.0294(5) 0.0041(6) 0.070(4) Uani 0.50 1 d PD A 1
F4 F 0.64326(16) 0.02566(18) 0.19095(16) 0.1052(13) Uani 1 1 d . . .
F5 F 0.58235(14) -0.02888(12) 0.11036(17) 0.0783(9) Uani 1 1 d . . .
F6 F 0.63073(17) 0.05536(15) 0.0896(2) 0.1003(12) Uani 1 1 d . . .
F7 F 0.31360(17) 0.0285(2) 0.28101(15) 0.1175(16) Uani 1 1 d . . .
F8 F 0.31472(12) 0.05355(12) 0.38267(16) 0.0694(8) Uani 1 1 d . . .
F9 F 0.36546(13) -0.02943(11) 0.36354(15) 0.0653(7) Uani 1 1 d . . .
F10 F 0.60930(14) 0.00853(13) 0.48146(13) 0.0669(7) Uani 1 1 d . . .
F11 F 0.63847(16) 0.10608(14) 0.49217(16) 0.0915(11) Uani 1 1 d . . .
F12 F 0.66646(13) 0.04993(15) 0.41571(15) 0.0776(9) Uani 1 1 d . . .
F13 F 0.6550(4) 0.3678(3) 0.1314(3) 0.076(2) Uani 0.65 1 d PD B 1
F14 F 0.75263(17) 0.3236(3) 0.1821(2) 0.0655(12) Uani 0.65 1 d PD B 1
F15 F 0.6749(3) 0.2685(2) 0.1163(2) 0.0651(12) Uani 0.65 1 d PD B 1
F16 F 0.6751(3) 0.3964(2) 0.4108(2) 0.0860(15) Uani 0.65 1 d PD C 1
F17 F 0.6522(4) 0.3113(4) 0.4552(2) 0.122(3) Uani 0.65 1 d PD C 1
F18 F 0.75166(18) 0.3255(3) 0.4270(2) 0.0666(12) Uani 0.65 1 d PD C 1
F19 F 0.2277(2) 0.3388(3) 0.3173(2) 0.0716(14) Uani 0.65 1 d PD D 1
F20 F 0.3065(6) 0.2902(4) 0.3836(5) 0.131(5) Uani 0.65 1 d PD D 1
F21 F 0.3234(5) 0.3869(3) 0.3633(4) 0.126(4) Uani 0.65 1 d PD D 1
F22 F 0.2593(4) 0.3960(4) 0.0834(3) 0.115(3) Uani 0.65 1 d PD E 1
F23 F 0.2795(4) 0.3074(3) 0.0439(2) 0.1037(19) Uani 0.65 1 d PD E 1
F24 F 0.3616(3) 0.3760(3) 0.0676(3) 0.0703(16) Uani 0.65 1 d PD E 1
F1A F 0.2824(3) 0.0825(6) 0.0753(5) 0.104(4) Uani 0.50 1 d PD A 2
F2A F 0.3308(8) 0.0167(5) 0.0221(7) 0.089(5) Uani 0.50 1 d PD A 2
F3A F 0.3237(5) 0.1110(5) -0.0067(5) 0.107(4) Uani 0.50 1 d PD A 2
F13A F 0.6396(7) 0.3475(6) 0.1156(7) 0.074(4) Uiso 0.35 1 d PD B 2
F14A F 0.7355(6) 0.3582(5) 0.1838(6) 0.097(4) Uiso 0.35 1 d PD B 2
F15A F 0.7083(6) 0.2735(5) 0.1399(6) 0.082(4) Uiso 0.35 1 d PD B 2
F16A F 0.6381(5) 0.3695(5) 0.4351(5) 0.086(3) Uiso 0.35 1 d PD C 2
F17A F 0.6894(5) 0.2839(4) 0.4557(5) 0.071(3) Uiso 0.35 1 d PD C 2
F18A F 0.7409(5) 0.3584(5) 0.4226(6) 0.091(4) Uiso 0.35 1 d PD C 2
F19A F 0.2439(6) 0.3684(5) 0.3204(6) 0.095(4) Uiso 0.35 1 d PD D 2
F20A F 0.2984(6) 0.2877(5) 0.3811(6) 0.054(3) Uiso 0.35 1 d PD D 2
F21A F 0.3466(7) 0.3739(6) 0.3785(8) 0.093(4) Uiso 0.35 1 d PD D 2
F22A F 0.2929(5) 0.4174(5) 0.1065(5) 0.072(3) Uiso 0.35 1 d PD E 2
F23A F 0.2450(5) 0.3347(6) 0.0645(5) 0.083(3) Uiso 0.35 1 d PD E 2
F24A F 0.3486(8) 0.3548(7) 0.0516(7) 0.082(5) Uiso 0.35 1 d PD E 2
N1 N 0.44660(14) 0.79907(12) 0.17295(14) 0.0301(6) Uani 1 1 d . . .
N2 N 0.51821(14) 0.75429(13) 0.12052(13) 0.0302(6) Uani 1 1 d . . .
N3 N 0.42279(13) 0.60358(12) 0.13479(13) 0.0263(5) Uani 1 1 d . . .
N4 N 0.52600(13) 0.55913(12) 0.16861(13) 0.0272(5) Uani 1 1 d . . .
N5 N 0.50075(13) 0.56223(12) 0.34566(13) 0.0277(5) Uani 1 1 d . . .
N6 N 0.60689(13) 0.60017(12) 0.37991(13) 0.0261(5) Uani 1 1 d . . .
N7 N 0.53121(14) 0.76310(13) 0.38955(13) 0.0297(6) Uani 1 1 d . . .
N8 N 0.60719(13) 0.79485(12) 0.33471(13) 0.0288(6) Uani 1 1 d . . .
C1 C 0.49419(15) 0.74946(14) 0.17931(15) 0.0259(6) Uani 1 1 d . . .
C2 C 0.44098(19) 0.83284(16) 0.11248(18) 0.0372(8) Uani 1 1 d . . .
C3 C 0.48594(19) 0.80516(17) 0.07963(18) 0.0391(8) Uani 1 1 d . . .
C4 C 0.3911(2) 0.88652(19) 0.0876(2) 0.0541(10) Uani 1 1 d . . .
H4A H 0.4003 0.9037 0.0456 0.081 Uiso 1 1 calc R . .
H4B H 0.3986 0.9196 0.1226 0.081 Uiso 1 1 calc R . .
H4C H 0.3418 0.8714 0.0784 0.081 Uiso 1 1 calc R . .
C5 C 0.4986(3) 0.8226(2) 0.0118(2) 0.0674(13) Uani 1 1 d . . .
H5A H 0.4691 0.8593 -0.0068 0.101 Uiso 1 1 calc R . .
H5B H 0.4859 0.7868 -0.0197 0.101 Uiso 1 1 calc R . .
H5C H 0.5491 0.8331 0.0175 0.101 Uiso 1 1 calc R . .
C6 C 0.41020(17) 0.81503(17) 0.22671(18) 0.0361(7) Uani 1 1 d . . .
H6 H 0.4226 0.7805 0.2615 0.043 Uiso 1 1 calc R . .
C7 C 0.32885(19) 0.8142(2) 0.2013(2) 0.0501(10) Uani 1 1 d . . .
H7A H 0.3132 0.8504 0.1710 0.075 Uiso 1 1 calc R . .
H7B H 0.3075 0.8169 0.2404 0.075 Uiso 1 1 calc R . .
H7C H 0.3137 0.7749 0.1763 0.075 Uiso 1 1 calc R . .
C8 C 0.4382(2) 0.87557(18) 0.2638(2) 0.0501(10) Uani 1 1 d . . .
H8A H 0.4896 0.8717 0.2835 0.075 Uiso 1 1 calc R . .
H8B H 0.4140 0.8832 0.3003 0.075 Uiso 1 1 calc R . .
H8C H 0.4290 0.9110 0.2315 0.075 Uiso 1 1 calc R . .
C9 C 0.57061(17) 0.71005(17) 0.10531(17) 0.0346(7) Uani 1 1 d . . .
H9 H 0.5830 0.6798 0.1445 0.042 Uiso 1 1 calc R . .
C10 C 0.64020(19) 0.7420(2) 0.1011(2) 0.0462(9) Uani 1 1 d . . .
H10A H 0.6315 0.7687 0.0603 0.069 Uiso 1 1 calc R . .
H10B H 0.6757 0.7096 0.0984 0.069 Uiso 1 1 calc R . .
H10C H 0.6580 0.7680 0.1419 0.069 Uiso 1 1 calc R . .
C11 C 0.5393(2) 0.67052(19) 0.04153(18) 0.0433(9) Uani 1 1 d . . .
H11A H 0.4960 0.6491 0.0467 0.065 Uiso 1 1 calc R . .
H11B H 0.5744 0.6390 0.0356 0.065 Uiso 1 1 calc R . .
H11C H 0.5275 0.6982 0.0014 0.065 Uiso 1 1 calc R . .
C12 C 0.48754(15) 0.60979(14) 0.18211(14) 0.0236(6) Uani 1 1 d . . .
C13 C 0.42173(16) 0.55057(15) 0.09331(16) 0.0300(7) Uani 1 1 d . . .
C14 C 0.48615(17) 0.52218(15) 0.11456(16) 0.0303(7) Uani 1 1 d . . .
C15 C 0.36071(18) 0.53077(18) 0.03565(18) 0.0412(8) Uani 1 1 d . . .
H15A H 0.3536 0.5623 -0.0010 0.062 Uiso 1 1 calc R . .
H15B H 0.3172 0.5274 0.0521 0.062 Uiso 1 1 calc R . .
H15C H 0.3714 0.4896 0.0181 0.062 Uiso 1 1 calc R . .
C16 C 0.5110(2) 0.46235(18) 0.0884(2) 0.0440(9) Uani 1 1 d . . .
H16A H 0.4769 0.4497 0.0461 0.066 Uiso 1 1 calc R . .
H16B H 0.5146 0.4289 0.1227 0.066 Uiso 1 1 calc R . .
H16C H 0.5579 0.4693 0.0794 0.066 Uiso 1 1 calc R . .
C17 C 0.36363(15) 0.64839(15) 0.13134(16) 0.0289(7) Uani 1 1 d . . .
H17 H 0.3815 0.6806 0.1678 0.035 Uiso 1 1 calc R . .
C18 C 0.34435(18) 0.68468(17) 0.06362(18) 0.0383(8) Uani 1 1 d . . .
H18A H 0.3875 0.7041 0.0553 0.057 Uiso 1 1 calc R . .
H18B H 0.3095 0.7177 0.0659 0.057 Uiso 1 1 calc R . .
H18C H 0.3238 0.6554 0.0263 0.057 Uiso 1 1 calc R . .
C19 C 0.29861(17) 0.61751(18) 0.14809(19) 0.0393(8) Uani 1 1 d . . .
H19A H 0.2777 0.5868 0.1124 0.059 Uiso 1 1 calc R . .
H19B H 0.2632 0.6501 0.1503 0.059 Uiso 1 1 calc R . .
H19C H 0.3132 0.5959 0.1922 0.059 Uiso 1 1 calc R . .
C20 C 0.60014(16) 0.54710(16) 0.20750(16) 0.0318(7) Uani 1 1 d . . .
H20 H 0.6129 0.5819 0.2419 0.038 Uiso 1 1 calc R . .
C21 C 0.65376(18) 0.55053(19) 0.1636(2) 0.0439(9) Uani 1 1 d . . .
H21A H 0.6480 0.5135 0.1335 0.066 Uiso 1 1 calc R . .
H21B H 0.7023 0.5512 0.1931 0.066 Uiso 1 1 calc R . .
H21C H 0.6454 0.5891 0.1359 0.066 Uiso 1 1 calc R . .
C22 C 0.60719(19) 0.48561(17) 0.24784(18) 0.0411(8) Uani 1 1 d . . .
H22A H 0.5758 0.4870 0.2792 0.062 Uiso 1 1 calc R . .
H22B H 0.6567 0.4803 0.2741 0.062 Uiso 1 1 calc R . .
H22C H 0.5935 0.4500 0.2162 0.062 Uiso 1 1 calc R . .
C23 C 0.54321(15) 0.61024(14) 0.33230(15) 0.0251(6) Uani 1 1 d . . .
C24 C 0.53738(18) 0.52341(15) 0.39933(16) 0.0322(7) Uani 1 1 d . . .
C25 C 0.60380(17) 0.54712(15) 0.42089(16) 0.0301(7) Uani 1 1 d . . .
C26 C 0.5083(2) 0.46380(18) 0.4227(2) 0.0445(9) Uani 1 1 d . . .
H26A H 0.5028 0.4315 0.3870 0.067 Uiso 1 1 calc R . .
H26B H 0.4617 0.4726 0.4318 0.067 Uiso 1 1 calc R . .
H26C H 0.5413 0.4485 0.4645 0.067 Uiso 1 1 calc R . .
C27 C 0.6635(2) 0.52426(18) 0.47746(18) 0.0418(8) Uani 1 1 d . . .
H27A H 0.6765 0.5573 0.5124 0.063 Uiso 1 1 calc R . .
H27B H 0.7049 0.5143 0.4594 0.063 Uiso 1 1 calc R . .
H27C H 0.6485 0.4862 0.4978 0.063 Uiso 1 1 calc R . .
C28 C 0.42537(16) 0.55526(16) 0.30761(17) 0.0332(7) Uani 1 1 d . . .
H28 H 0.4159 0.5900 0.2730 0.040 Uiso 1 1 calc R . .
C29 C 0.37391(19) 0.56579(19) 0.3525(2) 0.0446(9) Uani 1 1 d . . .
H29A H 0.3757 0.5294 0.3829 0.067 Uiso 1 1 calc R . .
H29B H 0.3253 0.5706 0.3237 0.067 Uiso 1 1 calc R . .
H29C H 0.3875 0.6041 0.3799 0.067 Uiso 1 1 calc R . .
C30 C 0.41072(19) 0.49379(18) 0.26731(19) 0.0429(9) Uani 1 1 d . . .
H30A H 0.4455 0.4888 0.2398 0.064 Uiso 1 1 calc R . .
H30B H 0.3625 0.4949 0.2372 0.064 Uiso 1 1 calc R . .
H30C H 0.4147 0.4581 0.2990 0.064 Uiso 1 1 calc R . .
C31 C 0.67022(16) 0.64051(15) 0.38271(16) 0.0292(7) Uani 1 1 d . . .
H31 H 0.6551 0.6735 0.3466 0.035 Uiso 1 1 calc R . .
C32 C 0.73146(17) 0.60440(18) 0.36530(18) 0.0372(8) Uani 1 1 d . . .
H32A H 0.7516 0.5746 0.4021 0.056 Uiso 1 1 calc R . .
H32B H 0.7685 0.6343 0.3600 0.056 Uiso 1 1 calc R . .
H32C H 0.7137 0.5811 0.3225 0.056 Uiso 1 1 calc R . .
C33 C 0.69409(18) 0.67585(17) 0.45088(18) 0.0389(8) Uani 1 1 d . . .
H33A H 0.6535 0.6992 0.4598 0.058 Uiso 1 1 calc R . .
H33B H 0.7323 0.7056 0.4486 0.058 Uiso 1 1 calc R . .
H33C H 0.7116 0.6454 0.4878 0.058 Uiso 1 1 calc R . .
C34 C 0.55347(15) 0.75080(14) 0.33137(15) 0.0246(6) Uani 1 1 d . . .
C35 C 0.57001(18) 0.81304(16) 0.42779(17) 0.0356(7) Uani 1 1 d . . .
C36 C 0.61774(18) 0.83243(15) 0.39368(17) 0.0336(7) Uani 1 1 d . . .
C37 C 0.5608(3) 0.8373(2) 0.4943(2) 0.0608(12) Uani 1 1 d . . .
H37A H 0.5964 0.8703 0.5114 0.091 Uiso 1 1 calc R . .
H37B H 0.5673 0.8026 0.5274 0.091 Uiso 1 1 calc R . .
H37C H 0.5128 0.8551 0.4879 0.091 Uiso 1 1 calc R . .
C38 C 0.6745(2) 0.8818(2) 0.4144(2) 0.0529(10) Uani 1 1 d . . .
H38A H 0.6693 0.9029 0.4561 0.079 Uiso 1 1 calc R . .
H38B H 0.6698 0.9131 0.3777 0.079 Uiso 1 1 calc R . .
H38C H 0.7216 0.8618 0.4230 0.079 Uiso 1 1 calc R . .
C39 C 0.47391(17) 0.72641(17) 0.40776(17) 0.0341(7) Uani 1 1 d . . .
H39 H 0.4570 0.6952 0.3700 0.041 Uiso 1 1 calc R . .
C40 C 0.4091(2) 0.7671(2) 0.4105(2) 0.0478(9) Uani 1 1 d . . .
H40A H 0.4205 0.7930 0.4520 0.072 Uiso 1 1 calc R . .
H40B H 0.3684 0.7396 0.4110 0.072 Uiso 1 1 calc R . .
H40C H 0.3969 0.7946 0.3703 0.072 Uiso 1 1 calc R . .
C41 C 0.5001(2) 0.68792(19) 0.47279(19) 0.0445(9) Uani 1 1 d . . .
H41A H 0.5379 0.6590 0.4673 0.067 Uiso 1 1 calc R . .
H41B H 0.4604 0.6634 0.4817 0.067 Uiso 1 1 calc R . .
H41C H 0.5189 0.7165 0.5112 0.067 Uiso 1 1 calc R . .
C42 C 0.64572(17) 0.80070(16) 0.28045(17) 0.0327(7) Uani 1 1 d . . .
H42 H 0.6273 0.7660 0.2471 0.039 Uiso 1 1 calc R . .
C43 C 0.6286(2) 0.86212(18) 0.2410(2) 0.0437(9) Uani 1 1 d . . .
H43A H 0.5771 0.8647 0.2209 0.066 Uiso 1 1 calc R . .
H43B H 0.6540 0.8635 0.2047 0.066 Uiso 1 1 calc R . .
H43C H 0.6436 0.8979 0.2721 0.066 Uiso 1 1 calc R . .
C44 C 0.72608(18) 0.78959(19) 0.3064(2) 0.0418(8) Uani 1 1 d . . .
H44A H 0.7478 0.8254 0.3348 0.063 Uiso 1 1 calc R . .
H44B H 0.7475 0.7856 0.2674 0.063 Uiso 1 1 calc R . .
H44C H 0.7344 0.7507 0.3335 0.063 Uiso 1 1 calc R . .
C45 C 0.47818(16) 0.15465(15) 0.18406(16) 0.0282(6) Uani 1 1 d . . .
C46 C 0.41295(16) 0.13717(16) 0.13991(16) 0.0310(7) Uani 1 1 d . . .
H46 H 0.3714 0.1607 0.1408 0.037 Uiso 1 1 calc R . .
C47 C 0.40705(17) 0.08691(16) 0.09522(16) 0.0327(7) Uani 1 1 d . A .
C48 C 0.46575(17) 0.05063(17) 0.09163(17) 0.0340(7) Uani 1 1 d . . .
H48 H 0.4614 0.0159 0.0611 0.041 Uiso 1 1 calc R . .
C49 C 0.53136(17) 0.06727(16) 0.13472(17) 0.0323(7) Uani 1 1 d . . .
C50 C 0.53745(16) 0.11767(16) 0.17923(16) 0.0313(7) Uani 1 1 d . . .
H50 H 0.5831 0.1278 0.2076 0.038 Uiso 1 1 calc R . .
C51 C 0.3350(2) 0.07097(19) 0.0511(2) 0.0501(10) Uani 1 1 d D . .
C52 C 0.59615(19) 0.02976(18) 0.1314(2) 0.0434(9) Uani 1 1 d . . .
C53 C 0.48439(16) 0.15310(16) 0.30926(15) 0.0284(6) Uani 1 1 d . . .
C54 C 0.42208(16) 0.11877(16) 0.30859(16) 0.0310(7) Uani 1 1 d . . .
H54 H 0.3783 0.1323 0.2792 0.037 Uiso 1 1 calc R . .
C56 C 0.48412(18) 0.04586(16) 0.39449(17) 0.0347(7) Uani 1 1 d . . .
H56 H 0.4840 0.0100 0.4227 0.042 Uiso 1 1 calc R . .
C57 C 0.54599(17) 0.07934(16) 0.39755(16) 0.0323(7) Uani 1 1 d . . .
C58 C 0.54613(16) 0.13146(15) 0.35557(16) 0.0303(7) Uani 1 1 d . . .
H58 H 0.5898 0.1532 0.3585 0.036 Uiso 1 1 calc R . .
C59 C 0.3539(2) 0.02998(19) 0.3435(2) 0.0440(9) Uani 1 1 d . . .
C60 C 0.6142(2) 0.06103(19) 0.4465(2) 0.0447(9) Uani 1 1 d . . .
C61 C 0.55626(16) 0.24711(15) 0.26171(16) 0.0294(7) Uani 1 1 d . . .
C62 C 0.58687(17) 0.27248(16) 0.32590(17) 0.0327(7) Uani 1 1 d . . .
H62 H 0.5649 0.2643 0.3622 0.039 Uiso 1 1 calc R . .
C63 C 0.64825(17) 0.30919(16) 0.33887(18) 0.0356(7) Uani 1 1 d . C .
C64 C 0.68080(17) 0.32357(16) 0.28627(18) 0.0358(7) Uani 1 1 d . . .
H64 H 0.7228 0.3486 0.2947 0.043 Uiso 1 1 calc R . .
C65 C 0.65036(17) 0.30048(16) 0.22176(19) 0.0357(8) Uani 1 1 d . B .
C66 C 0.58978(16) 0.26265(16) 0.20955(18) 0.0328(7) Uani 1 1 d . . .
H66 H 0.5705 0.2469 0.1648 0.039 Uiso 1 1 calc R . .
C67 C 0.6804(2) 0.33224(19) 0.4092(2) 0.0498(10) Uani 1 1 d D . .
C68 C 0.68246(19) 0.31698(19) 0.1640(2) 0.0429(8) Uani 1 1 d D . .
C69 C 0.41691(16) 0.25315(15) 0.23591(16) 0.0300(7) Uani 1 1 d . . .
C70 C 0.38535(17) 0.27105(17) 0.28774(18) 0.0353(7) Uani 1 1 d . . .
H70 H 0.4020 0.2526 0.3317 0.042 Uiso 1 1 calc R . .
C71 C 0.33015(18) 0.31513(18) 0.27766(19) 0.0396(8) Uani 1 1 d . D .
C72 C 0.30447(19) 0.34286(17) 0.2147(2) 0.0424(9) Uani 1 1 d . . .
H72 H 0.2665 0.3726 0.2075 0.051 Uiso 1 1 calc R . .
C73 C 0.33519(18) 0.32640(17) 0.16175(19) 0.0391(8) Uani 1 1 d . E .
C74 C 0.39084(17) 0.28294(16) 0.17295(18) 0.0344(7) Uani 1 1 d . . .
H74 H 0.4119 0.2732 0.1364 0.041 Uiso 1 1 calc R . .
C75 C 0.2998(2) 0.3344(2) 0.3360(2) 0.0540(11) Uani 1 1 d D . .
C76 C 0.3078(2) 0.3536(2) 0.0927(3) 0.0628(13) Uani 1 1 d D . .
C90 C 0.42208(17) 0.06617(16) 0.34900(17) 0.0327(7) Uani 1 1 d . . .
B1 B 0.48439(18) 0.20401(18) 0.24768(18) 0.0285(7) Uani 1 1 d . . .
H1 H 0.4412(14) 0.682(3) 0.270(3) 0.033(18) Uiso 0.50 1 d PD . .
H1A H 0.5963(19) 0.680(4) 0.240(4) 0.06(2) Uiso 0.50 1 d PD . .

loop_
_atom_site_aniso_label
_atom_site_aniso_U_11
_atom_site_aniso_U_22
_atom_site_aniso_U_33
_atom_site_aniso_U_23
_atom_site_aniso_U_13
_atom_site_aniso_U_12
Ru1 0.01961(11) 0.02393(12) 0.02135(11) -0.00020(10) 0.00500(8) 0.00179(9)
F1 0.058(6) 0.049(4) 0.128(9) -0.018(5) -0.055(5) 0.018(4)
F2 0.038(4) 0.125(7) 0.079(4) -0.011(5) 0.011(3) -0.026(4)
F3 0.047(4) 0.110(10) 0.047(4) -0.048(5) 0.000(3) 0.009(5)
F4 0.0738(19) 0.139(3) 0.082(2) -0.032(2) -0.0218(16) 0.072(2)
F5 0.0585(16) 0.0458(15) 0.132(3) -0.0205(16) 0.0275(16) 0.0121(12)
F6 0.084(2) 0.086(2) 0.163(3) 0.042(2) 0.091(2) 0.0356(17)
F7 0.091(2) 0.183(4) 0.0598(18) 0.021(2) -0.0149(16) -0.104(2)
F8 0.0444(13) 0.0555(15) 0.123(2) -0.0173(15) 0.0486(15) -0.0087(11)
F9 0.0550(14) 0.0355(13) 0.119(2) -0.0119(13) 0.0462(15) -0.0150(10)
F10 0.0616(15) 0.0688(17) 0.0662(16) 0.0334(14) 0.0085(12) 0.0121(13)
F11 0.083(2) 0.075(2) 0.081(2) -0.0198(16) -0.0470(16) 0.0162(16)
F12 0.0388(13) 0.111(2) 0.086(2) 0.0409(17) 0.0192(13) 0.0234(14)
F13 0.101(4) 0.062(4) 0.091(4) 0.055(4) 0.073(4) 0.051(4)
F14 0.0265(17) 0.111(4) 0.068(3) 0.033(3) 0.0293(17) 0.007(2)
F15 0.084(3) 0.074(3) 0.054(3) -0.020(2) 0.048(3) -0.029(2)
F16 0.118(4) 0.049(3) 0.082(3) -0.041(2) 0.008(3) 0.004(3)
F17 0.124(5) 0.215(8) 0.035(2) -0.040(3) 0.034(3) -0.132(5)
F18 0.041(2) 0.079(3) 0.066(3) -0.029(2) -0.0135(17) 0.011(2)
F19 0.047(2) 0.093(4) 0.090(3) -0.033(3) 0.048(2) -0.011(2)
F20 0.210(10) 0.123(6) 0.107(6) -0.003(4) 0.130(6) 0.019(5)
F21 0.184(8) 0.098(5) 0.148(7) -0.107(5) 0.142(6) -0.102(6)
F22 0.110(5) 0.168(7) 0.076(4) 0.054(4) 0.040(3) 0.115(5)
F23 0.147(5) 0.099(4) 0.045(3) 0.023(3) -0.015(3) -0.004(4)
F24 0.071(3) 0.083(5) 0.065(3) 0.037(4) 0.034(3) 0.012(3)
F1A 0.025(3) 0.200(13) 0.087(7) -0.083(7) 0.011(4) -0.004(6)
F2A 0.067(6) 0.039(3) 0.125(11) -0.027(5) -0.044(6) 0.005(3)
F3A 0.066(6) 0.143(9) 0.083(6) 0.048(6) -0.037(4) -0.024(5)
N1 0.0299(13) 0.0275(14) 0.0321(14) 0.0045(11) 0.0065(11) 0.0034(10)
N2 0.0323(14) 0.0307(15) 0.0294(14) 0.0052(11) 0.0109(11) 0.0003(11)
N3 0.0240(12) 0.0272(14) 0.0266(13) -0.0014(10) 0.0041(10) 0.0017(10)
N4 0.0252(13) 0.0280(14) 0.0277(13) -0.0035(11) 0.0049(10) 0.0023(10)
N5 0.0278(13) 0.0251(14) 0.0289(13) 0.0021(11) 0.0046(10) 0.0003(10)
N6 0.0268(12) 0.0255(13) 0.0252(13) 0.0013(10) 0.0052(10) 0.0042(10)
N7 0.0311(13) 0.0302(14) 0.0293(14) -0.0052(11) 0.0104(11) 0.0002(11)
N8 0.0296(13) 0.0275(14) 0.0290(14) -0.0042(11) 0.0069(10) -0.0010(10)
C1 0.0222(14) 0.0280(16) 0.0271(15) -0.0006(12) 0.0053(11) -0.0036(11)
C2 0.0401(18) 0.0307(19) 0.0384(19) 0.0121(14) 0.0048(15) 0.0004(14)
C3 0.044(2) 0.039(2) 0.0332(18) 0.0101(15) 0.0074(15) -0.0023(15)
C4 0.060(3) 0.042(2) 0.057(3) 0.0200(19) 0.009(2) 0.0127(19)
C5 0.089(3) 0.072(3) 0.049(3) 0.030(2) 0.031(2) 0.013(3)
C6 0.0338(17) 0.0383(19) 0.0379(18) 0.0001(15) 0.0124(14) 0.0086(14)
C7 0.0348(19) 0.053(2) 0.065(3) 0.009(2) 0.0160(17) 0.0131(17)
C8 0.058(2) 0.039(2) 0.054(2) -0.0056(18) 0.0146(19) 0.0140(18)
C9 0.0328(17) 0.0406(19) 0.0337(17) -0.0024(15) 0.0142(14) -0.0028(14)
C10 0.0388(19) 0.058(3) 0.048(2) -0.0064(19) 0.0218(17) -0.0108(17)
C11 0.046(2) 0.052(2) 0.0346(19) -0.0071(16) 0.0151(15) -0.0063(17)
C12 0.0235(14) 0.0248(15) 0.0222(14) 0.0016(12) 0.0054(11) 0.0018(11)
C13 0.0317(16) 0.0295(17) 0.0269(16) -0.0038(13) 0.0035(12) -0.0030(13)
C14 0.0341(16) 0.0279(17) 0.0270(16) -0.0064(13) 0.0040(13) -0.0002(13)
C15 0.0344(18) 0.041(2) 0.042(2) -0.0092(16) -0.0021(15) 0.0004(15)
C16 0.043(2) 0.040(2) 0.045(2) -0.0159(17) 0.0019(16) 0.0054(16)
C17 0.0226(14) 0.0294(17) 0.0335(17) -0.0003(13) 0.0043(12) 0.0022(12)
C18 0.0338(17) 0.0385(19) 0.0388(18) 0.0053(16) 0.0021(14) 0.0030(15)
C19 0.0265(16) 0.049(2) 0.043(2) 0.0050(16) 0.0088(14) 0.0014(14)
C20 0.0259(15) 0.0336(18) 0.0329(17) -0.0056(14) 0.0018(12) 0.0067(13)
C21 0.0297(17) 0.053(2) 0.050(2) -0.0049(18) 0.0104(15) 0.0073(15)
C22 0.0379(19) 0.042(2) 0.0396(19) 0.0002(16) 0.0023(15) 0.0130(15)
C23 0.0253(14) 0.0250(15) 0.0254(15) -0.0029(12) 0.0073(11) 0.0046(11)
C24 0.0400(18) 0.0277(17) 0.0291(16) 0.0034(13) 0.0090(13) 0.0021(13)
C25 0.0371(17) 0.0256(16) 0.0267(16) 0.0021(13) 0.0065(13) 0.0054(13)
C26 0.052(2) 0.035(2) 0.044(2) 0.0122(16) 0.0088(17) -0.0041(16)
C27 0.048(2) 0.039(2) 0.0340(19) 0.0076(15) 0.0011(15) 0.0066(16)
C28 0.0290(16) 0.0363(19) 0.0329(17) 0.0071(14) 0.0053(13) -0.0024(13)
C29 0.0343(19) 0.050(2) 0.052(2) 0.0023(18) 0.0158(16) -0.0027(16)
C30 0.0401(19) 0.042(2) 0.044(2) 0.0005(17) 0.0052(16) -0.0122(16)
C31 0.0252(15) 0.0273(16) 0.0333(17) 0.0002(13) 0.0041(12) 0.0009(12)
C32 0.0275(16) 0.047(2) 0.0362(18) -0.0045(16) 0.0060(13) 0.0042(14)
C33 0.0351(17) 0.0371(19) 0.0416(19) -0.0098(16) 0.0036(14) 0.0005(14)
C34 0.0245(14) 0.0232(15) 0.0260(15) 0.0021(12) 0.0059(11) 0.0048(11)
C35 0.0401(18) 0.0334(18) 0.0327(17) -0.0108(15) 0.0079(14) 0.0000(14)
C36 0.0376(17) 0.0261(17) 0.0348(17) -0.0060(13) 0.0047(14) 0.0004(13)
C37 0.070(3) 0.066(3) 0.053(3) -0.027(2) 0.028(2) -0.014(2)
C38 0.062(3) 0.044(2) 0.052(2) -0.0174(19) 0.013(2) -0.0182(19)
C39 0.0338(17) 0.0384(19) 0.0331(17) -0.0040(14) 0.0140(14) -0.0007(14)
C40 0.039(2) 0.061(3) 0.049(2) 0.0003(19) 0.0220(17) 0.0073(18)
C41 0.048(2) 0.050(2) 0.040(2) 0.0085(17) 0.0197(16) 0.0040(17)
C42 0.0300(16) 0.0357(18) 0.0338(17) -0.0015(14) 0.0108(13) -0.0048(13)
C43 0.046(2) 0.043(2) 0.044(2) 0.0070(17) 0.0133(16) -0.0025(16)
C44 0.0330(18) 0.047(2) 0.047(2) 0.0002(17) 0.0130(15) -0.0034(15)
C45 0.0261(15) 0.0320(17) 0.0278(16) 0.0039(13) 0.0088(12) 0.0000(12)
C46 0.0259(15) 0.0363(18) 0.0311(17) 0.0010(14) 0.0075(12) 0.0036(13)
C47 0.0292(16) 0.0372(19) 0.0300(17) 0.0011(14) 0.0043(13) -0.0005(13)
C48 0.0341(17) 0.0360(19) 0.0319(17) 0.0011(14) 0.0079(13) 0.0012(14)
C49 0.0303(16) 0.0348(18) 0.0330(17) 0.0064(14) 0.0104(13) 0.0059(13)
C50 0.0257(15) 0.0380(19) 0.0296(16) 0.0053(14) 0.0059(12) 0.0009(13)
C51 0.036(2) 0.057(3) 0.051(2) -0.019(2) -0.0013(17) 0.0026(18)
C52 0.0389(19) 0.042(2) 0.050(2) 0.0037(17) 0.0118(16) 0.0104(16)
C53 0.0256(15) 0.0344(17) 0.0255(15) -0.0020(13) 0.0067(12) -0.0032(12)
C54 0.0254(15) 0.0378(19) 0.0284(16) -0.0028(14) 0.0039(12) -0.0060(13)
C56 0.0428(19) 0.0327(18) 0.0310(17) 0.0015(14) 0.0133(14) -0.0044(14)
C57 0.0319(16) 0.0360(18) 0.0285(16) -0.0017(14) 0.0063(13) 0.0015(13)
C58 0.0261(15) 0.0331(17) 0.0322(17) -0.0043(13) 0.0078(12) -0.0058(12)
C59 0.042(2) 0.047(2) 0.045(2) -0.0006(17) 0.0146(16) -0.0138(17)
C60 0.042(2) 0.044(2) 0.045(2) 0.0057(17) 0.0056(16) 0.0029(16)
C61 0.0241(14) 0.0297(17) 0.0348(17) 0.0047(13) 0.0080(12) 0.0013(12)
C62 0.0303(16) 0.0321(18) 0.0377(18) 0.0002(14) 0.0120(13) -0.0031(13)
C63 0.0314(16) 0.0327(19) 0.0425(19) -0.0033(15) 0.0089(14) -0.0047(13)
C64 0.0276(15) 0.0293(17) 0.052(2) 0.0059(15) 0.0129(14) -0.0037(13)
C65 0.0288(16) 0.0344(18) 0.048(2) 0.0113(15) 0.0166(14) 0.0037(13)
C66 0.0275(15) 0.0339(18) 0.0377(18) 0.0043(14) 0.0091(13) 0.0006(13)
C67 0.042(2) 0.051(3) 0.059(2) -0.0178(19) 0.0173(18) -0.0181(17)
C68 0.0361(18) 0.047(2) 0.051(2) 0.0085(19) 0.0198(16) 0.0011(16)
C69 0.0256(15) 0.0315(17) 0.0340(17) -0.0031(13) 0.0096(12) -0.0048(12)
C70 0.0316(17) 0.041(2) 0.0341(18) -0.0073(15) 0.0088(13) -0.0053(14)
C71 0.0350(17) 0.040(2) 0.048(2) -0.0098(17) 0.0185(15) -0.0047(15)
C72 0.0329(18) 0.0349(19) 0.063(2) -0.0032(17) 0.0191(17) 0.0025(14)
C73 0.0341(17) 0.037(2) 0.049(2) 0.0049(16) 0.0154(15) 0.0027(14)
C74 0.0292(16) 0.0377(19) 0.0395(19) 0.0011(15) 0.0145(14) 0.0005(13)
C75 0.055(2) 0.059(3) 0.056(3) -0.011(2) 0.027(2) 0.002(2)
C76 0.051(3) 0.070(3) 0.076(3) 0.029(3) 0.030(2) 0.020(2)
C90 0.0323(16) 0.0367(19) 0.0316(17) -0.0045(14) 0.0123(13) -0.0094(13)
B1 0.0244(16) 0.0342(18) 0.0270(17) 0.0019(15) 0.0064(13) -0.0006(14)

loop_
_atom_type_symbol
_atom_type_description
_atom_type_scat_dispersion_real
_atom_type_scat_dispersion_imag
_atom_type_scat_source
C C 0.0033 0.0016 'International Tables Vol C Tables 4.2.6.8 and 6.1.1.4'
H H 0.0000 0.0000 'International Tables Vol C Tables 4.2.6.8 and 6.1.1.4'
N N 0.0061 0.0033 'International Tables Vol C Tables 4.2.6.8 and 6.1.1.4'
Ru Ru -1.2594 0.8363 'International Tables Vol C Tables 4.2.6.8 and 6.1.1.4'
B B 0.0013 0.0007 'International Tables Vol C Tables 4.2.6.8 and 6.1.1.4'
F F 0.0171 0.0103 'International Tables Vol C Tables 4.2.6.8 and 6.1.1.4'

loop_
_geom_angle_atom_site_label_1
_geom_angle_atom_site_label_2
_geom_angle_atom_site_label_3
_geom_angle
C1 Ru1 C34 91.48(11)
C1 Ru1 C23 178.26(12)
C34 Ru1 C23 90.22(11)
C1 Ru1 C12 89.34(11)
C34 Ru1 C12 178.63(11)
C23 Ru1 C12 88.97(11)
C1 N1 C2 112.1(3)
C1 N1 C6 122.4(3)
C2 N1 C6 125.5(3)
C1 N2 C3 111.5(3)
C1 N2 C9 122.0(3)
C3 N2 C9 126.5(3)
C12 N3 C13 111.6(2)
C12 N3 C17 122.1(2)
C13 N3 C17 126.3(2)
C12 N4 C14 111.7(2)
C12 N4 C20 122.2(2)
C14 N4 C20 126.2(3)
C23 N5 C24 111.8(3)
C23 N5 C28 122.2(2)
C24 N5 C28 126.0(3)
C23 N6 C25 111.9(3)
C23 N6 C31 121.6(2)
C25 N6 C31 126.4(2)
C34 N7 C35 111.9(3)
C34 N7 C39 122.0(3)
C35 N7 C39 126.1(3)
C34 N8 C36 111.8(3)
C34 N8 C42 122.1(3)
C36 N8 C42 126.1(3)
N1 C1 N2 102.8(3)
N1 C1 Ru1 128.4(2)
N2 C1 Ru1 128.7(2)
C3 C2 N1 106.8(3)
C3 C2 C4 127.2(3)
N1 C2 C4 125.9(3)
C2 C3 N2 106.8(3)
C2 C3 C5 127.9(3)
N2 C3 C5 125.3(3)
N1 C6 C8 112.4(3)
N1 C6 C7 113.0(3)
C8 C6 C7 112.8(3)
N2 C9 C10 113.2(3)
N2 C9 C11 112.1(3)
C10 C9 C11 111.4(3)
N4 C12 N3 103.4(2)
N4 C12 Ru1 128.6(2)
N3 C12 Ru1 128.0(2)
C14 C13 N3 106.9(3)
C14 C13 C15 127.5(3)
N3 C13 C15 125.6(3)
C13 C14 N4 106.5(3)
C13 C14 C16 127.9(3)
N4 C14 C16 125.6(3)
N3 C17 C19 112.8(3)
N3 C17 C18 112.2(3)
C19 C17 C18 112.4(3)
N4 C20 C22 112.2(3)
N4 C20 C21 113.1(3)
C22 C20 C21 111.6(3)
N5 C23 N6 102.9(2)
N5 C23 Ru1 129.4(2)
N6 C23 Ru1 127.7(2)
C25 C24 N5 106.9(3)
C25 C24 C26 127.7(3)
N5 C24 C26 125.2(3)
C24 C25 N6 106.5(3)
C24 C25 C27 128.6(3)
N6 C25 C27 125.0(3)
N5 C28 C29 112.5(3)
N5 C28 C30 113.1(3)
C29 C28 C30 112.4(3)
N6 C31 C32 112.7(3)
N6 C31 C33 112.1(3)
C32 C31 C33 112.0(3)
N7 C34 N8 102.8(2)
N7 C34 Ru1 129.9(2)
N8 C34 Ru1 127.3(2)
C36 C35 N7 106.7(3)
C36 C35 C37 127.4(3)
N7 C35 C37 125.9(3)
C35 C36 N8 106.8(3)
C35 C36 C38 128.1(3)
N8 C36 C38 125.0(3)
N7 C39 C41 112.8(3)
N7 C39 C40 112.7(3)
C41 C39 C40 111.7(3)
N8 C42 C43 112.2(3)
N8 C42 C44 113.0(3)
C43 C42 C44 112.5(3)
C46 C45 C50 115.3(3)
C46 C45 B1 123.2(3)
C50 C45 B1 120.3(3)
C47 C46 C45 122.3(3)
C46 C47 C48 121.6(3)
C46 C47 C51 118.5(3)
C48 C47 C51 119.9(3)
C47 C48 C49 117.2(3)
C50 C49 C48 121.3(3)
C50 C49 C52 120.1(3)
C48 C49 C52 118.7(3)
C49 C50 C45 122.2(3)
F1 C51 F1A 60.6(6)
F1 C51 F2A 125.1(8)
F1A C51 F2A 112.7(8)
F1 C51 F3 111.6(7)
F1A C51 F3 122.7(8)
F2A C51 F3 20.7(10)
F1 C51 F2 103.9(6)
F1A C51 F2 44.3(6)
F2A C51 F2 80.8(8)
F3 C51 F2 99.6(7)
F1 C51 F3A 44.2(5)
F1A C51 F3A 103.4(7)
F2A C51 F3A 100.4(7)
F3 C51 F3A 80.2(8)
F2 C51 F3A 141.4(5)
F1 C51 C47 115.4(4)
F1A C51 C47 116.7(4)
F2A C51 C47 114.7(8)
F3 C51 C47 116.6(7)
F2 C51 C47 107.6(4)
F3A C51 C47 106.7(5)
F6 C52 F5 106.0(3)
F6 C52 F4 105.5(4)
F5 C52 F4 105.7(3)
F6 C52 C49 112.0(3)
F5 C52 C49 114.1(3)
F4 C52 C49 112.9(3)
C58 C53 C54 115.2(3)
C58 C53 B1 124.0(3)
C54 C53 B1 119.5(3)
C90 C54 C53 122.5(3)
C57 C56 C90 118.0(3)
C56 C57 C58 120.8(3)
C56 C57 C60 120.8(3)
C58 C57 C60 118.4(3)
C57 C58 C53 122.5(3)
F7 C59 F9 106.8(4)
F7 C59 F8 107.0(4)
F9 C59 F8 104.6(3)
F7 C59 C90 112.6(3)
F9 C59 C90 112.5(3)
F8 C59 C90 112.7(3)
F11 C60 F10 106.8(3)
F11 C60 F12 105.8(3)
F10 C60 F12 105.2(3)
F11 C60 C57 112.1(3)
F10 C60 C57 113.6(3)
F12 C60 C57 112.6(3)
C62 C61 C66 116.1(3)
C62 C61 B1 121.7(3)
C66 C61 B1 122.2(3)
C63 C62 C61 122.5(3)
C62 C63 C64 120.3(3)
C62 C63 C67 120.0(3)
C64 C63 C67 119.7(3)
C65 C64 C63 118.3(3)
C64 C65 C66 121.0(3)
C64 C65 C68 119.5(3)
C66 C65 C68 119.4(3)
C65 C66 C61 121.8(3)
F18A C67 F17 122.8(7)
F18A C67 F16A 106.5(7)
F17 C67 F16A 60.1(5)
F18A C67 F18 32.2(5)
F17 C67 F18 111.5(5)
F16A C67 F18 130.3(6)
F18A C67 F17A 103.2(7)
F17 C67 F17A 40.7(5)
F16A C67 F17A 99.1(6)
F18 C67 F17A 77.9(5)
F18A C67 F16 68.2(5)
F17 C67 F16 106.4(5)
F16A C67 F16 49.1(5)
F18 C67 F16 100.2(4)
F17A C67 F16 136.5(6)
F18A C67 C63 119.7(6)
F17 C67 C63 115.6(3)
F16A C67 C63 114.6(5)
F18 C67 C63 112.3(3)
F17A C67 C63 111.3(5)
F16 C67 C63 109.5(4)
F15A C68 F13A 109.1(9)
F15A C68 F13 125.6(7)
F13A C68 F13 25.6(7)
F15A C68 F14 72.1(6)
F13A C68 F14 125.4(7)
F13 C68 F14 108.3(5)
F15A C68 F14A 104.7(8)
F13A C68 F14A 101.7(8)
F13 C68 F14A 78.4(7)
F14 C68 F14A 35.4(5)
F15A C68 F15 30.7(5)
F13A C68 F15 84.5(7)
F13 C68 F15 107.3(5)
F14 C68 F15 101.2(4)
F14A C68 F15 129.2(6)
F15A C68 C65 115.6(6)
F13A C68 C65 113.4(8)
F13 C68 C65 113.1(4)
F14 C68 C65 113.9(3)
F14A C68 C65 111.0(6)
F15 C68 C65 112.2(3)
C70 C69 C74 115.9(3)
C70 C69 B1 123.1(3)
C74 C69 B1 120.8(3)
C69 C70 C71 122.4(3)
C72 C71 C70 120.5(3)
C72 C71 C75 119.3(3)
C70 C71 C75 120.2(4)
C71 C72 C73 118.6(3)
C72 C73 C74 120.1(3)
C72 C73 C76 120.4(3)
C74 C73 C76 119.4(3)
C73 C74 C69 122.4(3)
F19A C75 F21 78.8(7)
F19A C75 F20 120.3(8)
F21 C75 F20 109.9(7)
F19A C75 F20A 115.1(8)
F21 C75 F20A 114.2(8)
F20 C75 F20A 6.8(9)
F19A C75 F19 30.5(5)
F21 C75 F19 107.1(6)
F20 C75 F19 99.2(6)
F20A C75 F19 92.7(6)
F19A C75 F21A 101.5(8)
F21 C75 F21A 23.7(9)
F20 C75 F21A 92.6(10)
F20A C75 F21A 98.3(8)
F19 C75 F21A 127.4(8)
F19A C75 C71 115.7(7)
F21 C75 C71 114.1(4)
F20 C75 C71 113.1(5)
F20A C75 C71 114.2(7)
F19 C75 C71 112.2(4)
F21A C75 C71 109.4(8)
F23A C76 F22 64.6(6)
F23A C76 F24A 112.9(9)
F22 C76 F24A 115.9(9)
F23A C76 F24 132.9(7)
F22 C76 F24 107.6(5)
F24A C76 F24 25.0(7)
F23A C76 F23 45.8(5)
F22 C76 F23 104.1(6)
F24A C76 F23 75.7(7)
F24 C76 F23 100.5(6)
F23A C76 F22A 99.7(7)
F22 C76 F22A 35.4(5)
F24A C76 F22A 107.2(9)
F24 C76 F22A 87.3(6)
F23 C76 F22A 137.6(6)
F23A C76 C73 112.3(6)
F22 C76 C73 119.3(4)
F24A C76 C73 119.0(8)
F24 C76 C73 111.2(4)
F23 C76 C73 112.3(4)
F22A C76 C73 103.0(6)
C54 C90 C56 121.0(3)
C54 C90 C59 119.7(3)
C56 C90 C59 119.3(3)
C61 B1 C45 112.8(3)
C61 B1 C69 106.6(3)
C45 B1 C69 112.9(3)
C61 B1 C53 113.3(3)
C45 B1 C53 99.4(2)
C69 B1 C53 112.0(3)

loop_
_geom_bond_atom_site_label_1
_geom_bond_atom_site_label_2
_geom_bond_distance
Ru1 C1 2.095(3)
Ru1 C34 2.096(3)
Ru1 C23 2.109(3)
Ru1 C12 2.112(3)
F1 C51 1.249(6)
F2 C51 1.404(8)
F3 C51 1.287(8)
F4 C52 1.320(5)
F5 C52 1.317(5)
F6 C52 1.317(5)
F7 C59 1.310(5)
F8 C59 1.322(4)
F9 C59 1.322(5)
F10 C60 1.332(4)
F11 C60 1.329(5)
F12 C60 1.333(5)
F13 C68 1.304(6)
F14 C68 1.323(5)
F15 C68 1.390(5)
F16 C67 1.362(5)
F17 C67 1.269(5)
F18 C67 1.342(5)
F19 C75 1.354(6)
F20 C75 1.323(8)
F21 C75 1.274(6)
F22 C76 1.278(6)
F23 C76 1.399(7)
F24 C76 1.353(6)
F1A C51 1.257(6)
F2A C51 1.281(9)
F3A C51 1.414(8)
F13A C68 1.288(11)
F14A C68 1.329(10)
F15A C68 1.205(10)
F16A C67 1.334(8)
F17A C67 1.369(9)
F18A C67 1.261(9)
F19A C75 1.272(9)
F20A C75 1.347(10)
F21A C75 1.367(11)
F22A C76 1.423(10)
F23A C76 1.272(9)
F24A C76 1.281(12)
N1 C1 1.381(4)
N1 C2 1.396(4)
N1 C6 1.473(4)
N2 C1 1.383(4)
N2 C3 1.405(4)
N2 C9 1.467(4)
N3 C12 1.381(4)
N3 C13 1.397(4)
N3 C17 1.474(4)
N4 C12 1.370(4)
N4 C14 1.407(4)
N4 C20 1.477(4)
N5 C23 1.374(4)
N5 C24 1.404(4)
N5 C28 1.477(4)
N6 C23 1.379(4)
N6 C25 1.405(4)
N6 C31 1.482(4)
N7 C34 1.374(4)
N7 C35 1.410(4)
N7 C39 1.473(4)
N8 C34 1.385(4)
N8 C36 1.405(4)
N8 C42 1.476(4)
C2 C3 1.351(5)
C2 C4 1.494(5)
C3 C5 1.498(5)
C6 C8 1.514(5)
C6 C7 1.529(5)
C9 C10 1.527(5)
C9 C11 1.530(5)
C13 C14 1.354(4)
C13 C15 1.498(4)
C14 C16 1.496(5)
C17 C19 1.528(4)
C17 C18 1.532(4)
C20 C22 1.523(5)
C20 C21 1.525(5)
C24 C25 1.347(5)
C24 C26 1.504(5)
C25 C27 1.490(4)
C28 C29 1.521(5)
C28 C30 1.523(5)
C31 C32 1.522(4)
C31 C33 1.534(4)
C35 C36 1.346(5)
C35 C37 1.490(5)
C36 C38 1.499(5)
C39 C41 1.522(5)
C39 C40 1.533(5)
C42 C43 1.517(5)
C42 C44 1.530(5)
C45 C46 1.402(4)
C45 C50 1.411(4)
C45 B1 1.637(5)
C46 C47 1.381(5)
C47 C48 1.387(5)
C47 C51 1.495(5)
C48 C49 1.395(5)
C49 C50 1.381(5)
C49 C52 1.499(5)
C53 C58 1.399(4)
C53 C54 1.404(4)
C53 B1 1.646(5)
C54 C90 1.380(5)
C56 C57 1.379(5)
C56 C90 1.386(5)
C57 C58 1.391(5)
C57 C60 1.491(5)
C59 C90 1.504(5)
C61 C62 1.393(5)
C61 C66 1.407(4)
C61 B1 1.627(5)
C62 C63 1.388(4)
C63 C64 1.397(5)
C63 C67 1.486(5)
C64 C65 1.380(5)
C65 C66 1.389(5)
C65 C68 1.493(5)
C69 C70 1.389(4)
C69 C74 1.397(5)
C69 B1 1.639(5)
C70 C71 1.394(5)
C71 C72 1.378(5)
C71 C75 1.498(5)
C72 C73 1.390(5)
C73 C74 1.391(5)
C73 C76 1.480(6)
